data_4080345
loop_
_publ_author_name
'Monreal, Marisa J.'
'Wright, Robert J.'
'Morris, David E.'
'Scott, Brian L.'
'Golden, Jeffery T.'
'Power, Philip P.'
'Kiplinger, Jaqueline L.'

_publ_section_title
;
 Thorium(IV) and Uranium(IV) Halide Complexes Supported by Bulky
 \b-Diketiminate Ligands
;
_journal_issue 5
_journal_name_full Organometallics
_journal_page_first 1423
_journal_paper_doi 10.1021/om3010965
_journal_volume 32
_journal_year 2013
_chemical_formula_sum 'C35 H53 Cl3 N2 U'
_chemical_formula_weight 846.17
_chemical_name_systematic
; 
 ? 
;
_space_group_IT_number 2
_symmetry_cell_setting triclinic
_symmetry_space_group_name_Hall '-P 1'
_symmetry_space_group_name_H-M 'P -1'
_atom_sites_solution_hydrogens geom
_atom_sites_solution_primary direct
_atom_sites_solution_secondary difmap
_audit_creation_method SHELXL-97
_cell_angle_alpha 83.7990(10)
_cell_angle_beta 82.5050(10)
_cell_angle_gamma 61.9410(10)
_cell_formula_units_Z 2
_cell_length_a 10.2148(4)
_cell_length_b 10.6827(4)
_cell_length_c 18.9861(8)
_cell_measurement_temperature 140(1)
_cell_volume 1810.08(13)
_computing_cell_refinement 'SAINT+, v. 7.06 (Bruker AXS, 2001)'
_computing_data_collection 'APEX II, v. 1.08 (Bruker AXS, 2003)'
_computing_data_reduction 'SAINT+, v. 7.06 (Bruker AXS, 2001)'
_computing_molecular_graphics 'SHELXTL, v. 6.10, (Bruker AXS, 2000)'
_computing_publication_material 'SHELXTL, v. 6.10, (Bruker AXS, 2000)'
_computing_structure_refinement 'SHELXL-97 (Sheldrick, 1997)'
_computing_structure_solution 'SHELXS-97 (Sheldrick, 1990)'
_diffrn_ambient_temperature 140(1)
_diffrn_measured_fraction_theta_full 0.997
_diffrn_measured_fraction_theta_max 0.997
_diffrn_measurement_device_type 'Bruker D8 with APEXII CCD'
_diffrn_measurement_method '\w scans'
_diffrn_radiation_monochromator graphite
_diffrn_radiation_source 'fine-focus sealed tube'
_diffrn_radiation_type MoK\a
_diffrn_radiation_wavelength 0.71073
_diffrn_reflns_av_R_equivalents 0.0165
_diffrn_reflns_av_sigmaI/netI 0.0183
_diffrn_reflns_limit_h_max 12
_diffrn_reflns_limit_h_min -12
_diffrn_reflns_limit_k_max 12
_diffrn_reflns_limit_k_min -12
_diffrn_reflns_limit_l_max 22
_diffrn_reflns_limit_l_min -22
_diffrn_reflns_number 18067
_diffrn_reflns_theta_full 25.44
_diffrn_reflns_theta_max 25.44
_diffrn_reflns_theta_min 2.16
_diffrn_standards_decay_% 0
_diffrn_standards_interval_count 0
_diffrn_standards_interval_time 0
_diffrn_standards_number 0
_exptl_absorpt_coefficient_mu 4.730
_exptl_absorpt_correction_T_max 0.5372
_exptl_absorpt_correction_T_min 0.3311
_exptl_absorpt_correction_type multi-scan
_exptl_absorpt_process_details 'SADABS 2.03 (Sheldrick, 2001)'
_exptl_crystal_colour brown
_exptl_crystal_density_diffrn 1.553
_exptl_crystal_density_method 'not measured'
_exptl_crystal_description irregular
_exptl_crystal_F_000 840
_exptl_crystal_size_max 0.30
_exptl_crystal_size_mid 0.22
_exptl_crystal_size_min 0.15
_refine_diff_density_max 0.978
_refine_diff_density_min -0.285
_refine_diff_density_rms 0.065
_refine_ls_extinction_method none
_refine_ls_goodness_of_fit_ref 1.152
_refine_ls_hydrogen_treatment mixed
_refine_ls_matrix_type full
_refine_ls_number_parameters 373
_refine_ls_number_reflns 6660
_refine_ls_number_restraints 0
_refine_ls_restrained_S_all 1.152
_refine_ls_R_factor_all 0.0154
_refine_ls_R_factor_gt 0.0145
_refine_ls_shift/su_max 0.004
_refine_ls_shift/su_mean 0.000
_refine_ls_structure_factor_coef Fsqd
_refine_ls_weighting_details 'calc w=1/[\s^2^(Fo^2^)+(0.0237P)^2^+0.0000P] where P=(Fo^2^+2Fc^2^)/3'
_refine_ls_weighting_scheme calc
_refine_ls_wR_factor_gt 0.0387
_refine_ls_wR_factor_ref 0.0390
_reflns_number_gt 6419
_reflns_number_total 6660
_reflns_threshold_expression >2sigma(I)
_cod_data_source_file om3010965_si_002.cif
_cod_data_source_block apx015
_cod_original_cell_volume 1810.08(12)
_cod_database_code 4080345

loop_
_symmetry_equiv_pos_as_xyz
'x, y, z'
'-x, -y, -z'

loop_
_atom_site_label
_atom_site_type_symbol
_atom_site_fract_x
_atom_site_fract_y
_atom_site_fract_z
_atom_site_U_iso_or_equiv
_atom_site_adp_type
_atom_site_occupancy
_atom_site_symmetry_multiplicity
_atom_site_calc_flag
_atom_site_refinement_flags
U1 U 0.503237(7) 0.895857(6) 0.712200(3) 0.01233(3) Uani 1 1 d .
Cl1 Cl 0.23618(5) 0.92503(5) 0.71989(3) 0.02042(11) Uani 1 1 d .
Cl2 Cl 0.44269(6) 1.07390(6) 0.60282(3) 0.02480(12) Uani 1 1 d .
Cl3 Cl 0.51356(7) 1.06703(6) 0.79374(3) 0.03015(13) Uani 1 1 d .
N1 N 0.72070(17) 0.70521(16) 0.67375(8) 0.0122(3) Uani 1 1 d .
N2 N 0.55091(18) 0.72461(17) 0.81259(8) 0.0129(3) Uani 1 1 d .
C1 C 0.8776(2) 0.6595(2) 0.65776(10) 0.0133(4) Uani 1 1 d .
C2 C 0.9259(2) 0.7646(2) 0.64144(10) 0.0154(4) Uani 1 1 d .
C3 C 1.0776(2) 0.7237(2) 0.63283(11) 0.0199(4) Uani 1 1 d .
H3 H 1.1094 0.7925 0.6211 0.024 Uiso 1 1 calc R
C4 C 1.1822(2) 0.5833(2) 0.64123(11) 0.0203(4) Uani 1 1 d .
H4 H 1.2833 0.5578 0.6359 0.024 Uiso 1 1 calc R
C5 C 1.1349(2) 0.4812(2) 0.65766(11) 0.0182(4) Uani 1 1 d .
H5 H 1.2058 0.3868 0.6639 0.022 Uiso 1 1 calc R
C6 C 0.9848(2) 0.5146(2) 0.66515(11) 0.0161(4) Uani 1 1 d .
C7 C 0.8200(2) 0.9217(2) 0.63016(12) 0.0209(4) Uani 1 1 d .
H7 H 0.7195 0.9351 0.6468 0.025 Uiso 1 1 calc R
C8 C 0.8194(3) 0.9686(3) 0.55094(13) 0.0332(6) Uani 1 1 d .
H8A H 0.7512 1.0679 0.5452 0.050 Uiso 1 1 calc R
H8B H 0.7888 0.9149 0.5258 0.050 Uiso 1 1 calc R
H8C H 0.9177 0.9524 0.5322 0.050 Uiso 1 1 calc R
C9 C 0.8514(3) 1.0164(2) 0.67304(14) 0.0320(6) Uani 1 1 d .
H9A H 0.7808 1.1140 0.6642 0.048 Uiso 1 1 calc R
H9B H 0.9504 1.0039 0.6590 0.048 Uiso 1 1 calc R
H9C H 0.8427 0.9907 0.7228 0.048 Uiso 1 1 calc R
C10 C 0.9518(2) 0.3881(2) 0.67933(11) 0.0201(4) Uani 1 1 d .
H10 H 0.8438 0.4239 0.6810 0.024 Uiso 1 1 calc R
C11 C 1.0277(2) 0.2822(2) 0.61870(12) 0.0239(5) Uani 1 1 d .
H11A H 0.9956 0.3314 0.5739 0.036 Uiso 1 1 calc R
H11B H 1.0004 0.2069 0.6273 0.036 Uiso 1 1 calc R
H11C H 1.1340 0.2431 0.6176 0.036 Uiso 1 1 calc R
C12 C 1.0036(3) 0.3076(2) 0.74971(13) 0.0291(5) Uani 1 1 d .
H12A H 0.9808 0.2294 0.7564 0.044 Uiso 1 1 calc R
H12B H 0.9536 0.3703 0.7879 0.044 Uiso 1 1 calc R
H12C H 1.1092 0.2724 0.7492 0.044 Uiso 1 1 calc R
C13 C 0.6450(2) 0.63544(19) 0.65785(10) 0.0115(4) Uani 1 1 d .
C14 C 0.6413(2) 0.6030(2) 0.58031(10) 0.0151(4) Uani 1 1 d .
C15 C 0.7615(2) 0.6188(2) 0.52895(10) 0.0198(4) Uani 1 1 d .
H15A H 0.8580 0.5494 0.5422 0.030 Uiso 1 1 calc R
H15B H 0.7515 0.7124 0.5310 0.030 Uiso 1 1 calc R
H15C H 0.7505 0.6046 0.4814 0.030 Uiso 1 1 calc R
C16 C 0.6525(2) 0.4553(2) 0.57563(11) 0.0190(4) Uani 1 1 d .
H16A H 0.7465 0.3836 0.5905 0.029 Uiso 1 1 calc R
H16B H 0.6449 0.4420 0.5274 0.029 Uiso 1 1 calc R
H16C H 0.5731 0.4483 0.6060 0.029 Uiso 1 1 calc R
C17 C 0.4897(2) 0.7162(2) 0.55600(11) 0.0187(4) Uani 1 1 d .
H17A H 0.4109 0.7094 0.5870 0.028 Uiso 1 1 calc R
H17B H 0.4821 0.7006 0.5082 0.028 Uiso 1 1 calc R
H17C H 0.4819 0.8090 0.5577 0.028 Uiso 1 1 calc R
C18 C 0.5422(2) 0.6233(2) 0.70934(10) 0.0129(4) Uani 1 1 d .
H18 H 0.481(4) 0.588(4) 0.6953(19) 0.080 Uiso 1 1 d .
C19 C 0.5384(2) 0.6220(2) 0.78742(10) 0.0127(4) Uani 1 1 d .
C20 C 0.5145(2) 0.5004(2) 0.82806(11) 0.0173(4) Uani 1 1 d .
C21 C 0.6138(3) 0.3616(2) 0.79027(12) 0.0262(5) Uani 1 1 d .
H21A H 0.5923 0.3745 0.7415 0.039 Uiso 1 1 calc R
H21B H 0.5945 0.2868 0.8135 0.039 Uiso 1 1 calc R
H21C H 0.7166 0.3370 0.7922 0.039 Uiso 1 1 calc R
C22 C 0.3499(2) 0.5360(2) 0.82634(12) 0.0251(5) Uani 1 1 d .
H22A H 0.3257 0.5525 0.7779 0.038 Uiso 1 1 calc R
H22B H 0.2871 0.6198 0.8520 0.038 Uiso 1 1 calc R
H22C H 0.3346 0.4580 0.8481 0.038 Uiso 1 1 calc R
C23 C 0.5524(3) 0.4744(2) 0.90560(11) 0.0253(5) Uani 1 1 d .
H23A H 0.5350 0.3977 0.9276 0.038 Uiso 1 1 calc R
H23B H 0.4907 0.5589 0.9309 0.038 Uiso 1 1 calc R
H23C H 0.6552 0.4504 0.9069 0.038 Uiso 1 1 calc R
C24 C 0.5593(2) 0.7469(2) 0.88588(10) 0.0154(4) Uani 1 1 d .
C25 C 0.7009(2) 0.7046(2) 0.90798(11) 0.0181(4) Uani 1 1 d .
C26 C 0.7085(2) 0.7365(2) 0.97594(11) 0.0222(5) Uani 1 1 d .
H26 H 0.8014 0.7072 0.9919 0.027 Uiso 1 1 calc R
C27 C 0.5821(3) 0.8104(2) 1.02040(11) 0.0232(5) Uani 1 1 d .
H27 H 0.5898 0.8311 1.0655 0.028 Uiso 1 1 calc R
C28 C 0.4437(3) 0.8532(2) 0.99703(11) 0.0219(5) Uani 1 1 d .
H28 H 0.3587 0.9037 1.0270 0.026 Uiso 1 1 calc R
C29 C 0.4278(2) 0.8229(2) 0.92999(11) 0.0179(4) Uani 1 1 d .
C30 C 0.8441(2) 0.6308(2) 0.86013(11) 0.0243(5) Uani 1 1 d .
H30 H 0.8216 0.5955 0.8201 0.029 Uiso 1 1 calc R
C31 C 0.9661(3) 0.5048(3) 0.89782(14) 0.0393(6) Uani 1 1 d .
H31A H 1.0535 0.4622 0.8652 0.059 Uiso 1 1 calc R
H31B H 0.9321 0.4360 0.9144 0.059 Uiso 1 1 calc R
H31C H 0.9895 0.5368 0.9375 0.059 Uiso 1 1 calc R
C32 C 0.9007(3) 0.7372(3) 0.83011(13) 0.0348(6) Uani 1 1 d .
H32A H 0.9911 0.6898 0.8000 0.052 Uiso 1 1 calc R
H32B H 0.9197 0.7761 0.8686 0.052 Uiso 1 1 calc R
H32C H 0.8269 0.8124 0.8030 0.052 Uiso 1 1 calc R
C33 C 0.2721(2) 0.8739(2) 0.90838(11) 0.0212(4) Uani 1 1 d .
H33 H 0.2813 0.8375 0.8618 0.025 Uiso 1 1 calc R
C34 C 0.1863(2) 1.0374(2) 0.90124(12) 0.0279(5) Uani 1 1 d .
H34A H 0.0887 1.0661 0.8873 0.042 Uiso 1 1 calc R
H34B H 0.2392 1.0722 0.8659 0.042 Uiso 1 1 calc R
H34C H 0.1775 1.0756 0.9461 0.042 Uiso 1 1 calc R
C35 C 0.1815(3) 0.8178(3) 0.96143(12) 0.0285(5) Uani 1 1 d .
H35A H 0.0844 0.8512 0.9458 0.043 Uiso 1 1 calc R
H35B H 0.1720 0.8515 1.0076 0.043 Uiso 1 1 calc R
H35C H 0.2319 0.7159 0.9639 0.043 Uiso 1 1 calc R

loop_
_atom_site_aniso_label
_atom_site_aniso_U_11
_atom_site_aniso_U_22
_atom_site_aniso_U_33
_atom_site_aniso_U_23
_atom_site_aniso_U_13
_atom_site_aniso_U_12
U1 0.01248(5) 0.01030(5) 0.01332(5) 0.00047(3) -0.00142(3) -0.00471(3)
Cl1 0.0138(2) 0.0221(3) 0.0236(3) 0.0013(2) -0.00276(19) -0.0070(2)
Cl2 0.0176(3) 0.0237(3) 0.0262(3) 0.0121(2) -0.0036(2) -0.0061(2)
Cl3 0.0445(3) 0.0310(3) 0.0257(3) -0.0123(2) 0.0067(3) -0.0266(3)
N1 0.0119(8) 0.0126(8) 0.0122(8) 0.0014(6) -0.0026(6) -0.0056(7)
N2 0.0131(8) 0.0125(8) 0.0122(8) -0.0004(6) -0.0007(6) -0.0054(7)
C1 0.0116(9) 0.0184(10) 0.0100(9) -0.0008(7) -0.0011(7) -0.0070(8)
C2 0.0162(10) 0.0175(10) 0.0139(10) 0.0006(8) -0.0022(8) -0.0090(8)
C3 0.0202(11) 0.0241(11) 0.0215(11) -0.0007(9) -0.0012(9) -0.0156(9)
C4 0.0120(10) 0.0289(12) 0.0213(11) -0.0048(9) -0.0007(8) -0.0101(9)
C5 0.0133(10) 0.0178(10) 0.0192(11) -0.0027(8) -0.0032(8) -0.0030(8)
C6 0.0167(10) 0.0185(10) 0.0126(10) 0.0001(8) -0.0028(8) -0.0077(9)
C7 0.0154(10) 0.0173(10) 0.0315(12) 0.0035(9) -0.0020(9) -0.0098(9)
C8 0.0309(13) 0.0297(13) 0.0400(15) 0.0141(11) -0.0076(11) -0.0170(11)
C9 0.0294(13) 0.0188(11) 0.0513(16) -0.0016(10) -0.0057(11) -0.0136(10)
C10 0.0168(10) 0.0145(10) 0.0265(12) 0.0032(8) -0.0026(9) -0.0059(9)
C11 0.0194(11) 0.0221(11) 0.0292(12) 0.0001(9) -0.0016(9) -0.0092(9)
C12 0.0307(13) 0.0203(12) 0.0301(13) 0.0036(10) -0.0014(10) -0.0080(10)
C13 0.0113(9) 0.0098(9) 0.0122(10) 0.0020(7) -0.0048(7) -0.0035(8)
C14 0.0178(10) 0.0181(10) 0.0109(10) -0.0019(8) -0.0015(8) -0.0093(8)
C15 0.0241(11) 0.0272(11) 0.0116(10) 0.0002(8) -0.0006(8) -0.0153(10)
C16 0.0218(11) 0.0228(11) 0.0161(10) -0.0030(8) -0.0019(8) -0.0129(9)
C17 0.0214(11) 0.0236(11) 0.0135(10) 0.0014(8) -0.0057(8) -0.0118(9)
C18 0.0146(10) 0.0120(9) 0.0122(10) -0.0002(7) -0.0030(8) -0.0058(8)
C19 0.0092(9) 0.0136(9) 0.0144(10) 0.0010(8) -0.0014(7) -0.0050(8)
C20 0.0232(11) 0.0160(10) 0.0147(10) 0.0026(8) -0.0013(8) -0.0117(9)
C21 0.0375(13) 0.0167(11) 0.0260(12) 0.0012(9) 0.0030(10) -0.0158(10)
C22 0.0288(12) 0.0329(13) 0.0217(12) 0.0015(9) 0.0025(9) -0.0228(11)
C23 0.0391(13) 0.0227(11) 0.0189(11) 0.0075(9) -0.0060(10) -0.0191(11)
C24 0.0231(11) 0.0143(10) 0.0102(10) 0.0019(7) -0.0036(8) -0.0098(9)
C25 0.0236(11) 0.0158(10) 0.0157(10) 0.0020(8) -0.0048(8) -0.0096(9)
C26 0.0280(12) 0.0221(11) 0.0188(11) 0.0021(9) -0.0098(9) -0.0122(10)
C27 0.0406(13) 0.0227(11) 0.0117(10) -0.0009(8) -0.0047(9) -0.0185(10)
C28 0.0310(12) 0.0185(11) 0.0153(11) -0.0020(8) 0.0031(9) -0.0120(10)
C29 0.0241(11) 0.0145(10) 0.0154(10) 0.0012(8) -0.0002(8) -0.0100(9)
C30 0.0208(11) 0.0325(12) 0.0186(11) -0.0047(9) -0.0054(9) -0.0100(10)
C31 0.0265(13) 0.0461(16) 0.0312(14) -0.0062(12) -0.0099(11) -0.0026(12)
C32 0.0309(13) 0.0525(16) 0.0277(13) -0.0060(12) 0.0005(10) -0.0247(13)
C33 0.0197(11) 0.0242(11) 0.0170(11) -0.0034(9) 0.0019(8) -0.0084(9)
C34 0.0248(12) 0.0263(12) 0.0252(12) -0.0008(9) 0.0024(10) -0.0070(10)
C35 0.0262(12) 0.0348(13) 0.0247(12) -0.0032(10) 0.0042(10) -0.0155(11)

loop_
_atom_type_symbol
_atom_type_description
_atom_type_scat_dispersion_real
_atom_type_scat_dispersion_imag
_atom_type_scat_source
C C 0.0033 0.0016 'International Tables Vol C Tables 4.2.6.8 and 6.1.1.4'
H H 0.0000 0.0000 'International Tables Vol C Tables 4.2.6.8 and 6.1.1.4'
N N 0.0061 0.0033 'International Tables Vol C Tables 4.2.6.8 and 6.1.1.4'
Cl Cl 0.1484 0.1585 'International Tables Vol C Tables 4.2.6.8 and 6.1.1.4'
U U -9.6767 9.6646 'International Tables Vol C Tables 4.2.6.8 and 6.1.1.4'

loop_
_geom_angle_atom_site_label_1
_geom_angle_atom_site_label_2
_geom_angle_atom_site_label_3
_geom_angle
N1 U1 N2 76.79(5)
N1 U1 Cl3 119.04(4)
N2 U1 Cl3 88.34(4)
N1 U1 Cl1 127.66(4)
N2 U1 Cl1 88.49(4)
Cl3 U1 Cl1 110.224(17)
N1 U1 Cl2 103.53(4)
N2 U1 Cl2 176.84(4)
Cl3 U1 Cl2 94.19(2)
Cl1 U1 Cl2 88.861(16)
N1 U1 C13 30.54(5)
N2 U1 C13 73.45(5)
Cl3 U1 C13 146.75(4)
Cl1 U1 C13 97.13(4)
Cl2 U1 C13 105.19(4)
N1 U1 C18 55.02(6)
N2 U1 C18 54.05(5)
Cl3 U1 C18 142.25(4)
Cl1 U1 C18 75.56(4)
Cl2 U1 C18 123.51(4)
C13 U1 C18 29.28(6)
N1 U1 C19 67.68(5)
N2 U1 C19 25.18(5)
Cl3 U1 C19 113.39(4)
Cl1 U1 C19 77.87(4)
Cl2 U1 C19 152.06(4)
C13 U1 C19 53.38(5)
C18 U1 C19 29.39(5)
C13 N1 C1 125.86(15)
C13 N1 U1 91.70(11)
C1 N1 U1 141.93(12)
C19 N2 C24 129.10(16)
C19 N2 U1 102.73(12)
C24 N2 U1 127.00(12)
C2 C1 C6 119.48(17)
C2 C1 N1 118.25(17)
C6 C1 N1 121.93(17)
C3 C2 C1 119.28(18)
C3 C2 C7 117.36(17)
C1 C2 C7 123.32(17)
C4 C3 C2 121.45(19)
C3 C4 C5 119.19(19)
C4 C5 C6 122.23(19)
C5 C6 C1 118.33(18)
C5 C6 C10 115.60(18)
C1 C6 C10 126.05(18)
C2 C7 C9 113.15(18)
C2 C7 C8 111.10(18)
C9 C7 C8 110.75(18)
C12 C10 C6 112.30(17)
C12 C10 C11 108.47(17)
C6 C10 C11 111.07(17)
N1 C13 C18 118.12(17)
N1 C13 C14 122.44(16)
C18 C13 C14 117.74(16)
N1 C13 U1 57.76(9)
C18 C13 U1 77.08(11)
C14 C13 U1 125.48(12)
C15 C14 C17 106.90(16)
C15 C14 C16 110.02(16)
C17 C14 C16 108.47(16)
C15 C14 C13 112.40(16)
C17 C14 C13 106.32(15)
C16 C14 C13 112.44(16)
C13 C18 C19 128.57(18)
C13 C18 U1 73.64(11)
C19 C18 U1 84.44(11)
N2 C19 C18 116.62(17)
N2 C19 C20 129.05(17)
C18 C19 C20 114.30(16)
N2 C19 U1 52.08(10)
C18 C19 U1 66.17(10)
C20 C19 U1 165.96(13)
C23 C20 C21 107.53(17)
C23 C20 C19 113.93(17)
C21 C20 C19 109.13(16)
C23 C20 C22 109.21(17)
C21 C20 C22 108.78(17)
C19 C20 C22 108.17(16)
C25 C24 C29 121.60(18)
C25 C24 N2 117.77(17)
C29 C24 N2 120.25(17)
C26 C25 C24 117.95(19)
C26 C25 C30 119.08(19)
C24 C25 C30 122.94(18)
C27 C26 C25 121.8(2)
C26 C27 C28 119.21(19)
C27 C28 C29 122.0(2)
C28 C29 C24 117.38(19)
C28 C29 C33 118.70(18)
C24 C29 C33 123.91(18)
C31 C30 C25 113.01(19)
C31 C30 C32 109.7(2)
C25 C30 C32 109.98(18)
C29 C33 C34 111.58(18)
C29 C33 C35 111.81(18)
C34 C33 C35 109.30(17)

loop_
_geom_bond_atom_site_label_1
_geom_bond_atom_site_label_2
_geom_bond_distance
U1 N1 2.2929(15)
U1 N2 2.4222(16)
U1 Cl3 2.5666(5)
U1 Cl1 2.5820(5)
U1 Cl2 2.5860(5)
U1 C13 2.7096(18)
U1 C18 2.7524(19)
U1 C19 2.9948(19)
N1 C13 1.377(2)
N1 C1 1.438(2)
N2 C19 1.306(2)
N2 C24 1.457(2)
C1 C2 1.417(3)
C1 C6 1.418(3)
C2 C3 1.390(3)
C2 C7 1.519(3)
C3 C4 1.379(3)
C4 C5 1.380(3)
C5 C6 1.393(3)
C6 C10 1.529(3)
C7 C9 1.530(3)
C7 C8 1.533(3)
C10 C12 1.521(3)
C10 C11 1.559(3)
C13 C18 1.381(3)
C13 C14 1.557(3)
C14 C15 1.528(3)
C14 C17 1.541(3)
C14 C16 1.539(3)
C18 C19 1.477(3)
C19 C20 1.542(3)
C20 C23 1.534(3)
C20 C21 1.538(3)
C20 C22 1.543(3)
C24 C25 1.405(3)
C24 C29 1.411(3)
C25 C26 1.390(3)
C25 C30 1.520(3)
C26 C27 1.380(3)
C27 C28 1.384(3)
C28 C29 1.394(3)
C29 C33 1.517(3)
C30 C31 1.524(3)
C30 C32 1.531(3)
C33 C34 1.541(3)
C33 C35 1.542(3)
